data_1568286
loop_
_publ_author_name
'Hu, Yuan'
'Huang, Jin-Yu'
'Yan, Ru-Jie'
'Chen, Zhi-Chao'
'Ouyang, Qin'
'Du, Wei'
'Chen, Ying-Chun'

_publ_section_title
;
 Diastereodivergent <i>cis</i>- and <i>trans</i>-fused [4 + 2] annulations
 of cyclic 1,3-dienes and 1-azadienes <i>via</i> ligand-controlled
 palladium catalysis.
;
_journal_issue 7
_journal_name_full 'Chemical science'
_journal_page_first 1896
_journal_page_last 1901
_journal_paper_doi 10.1039/d2sc06813c
_journal_volume 14
_journal_year 2023
_chemical_absolute_configuration ad
_chemical_formula_moiety 'C33 H28 I N O4 S'
_chemical_formula_sum 'C33 H28 I N O4 S'
_chemical_formula_weight 661.52
_space_group_crystal_system orthorhombic
_space_group_IT_number 19
_space_group_name_Hall 'P 2ac 2ab'
_space_group_name_H-M_alt 'P 21 21 21'
_atom_sites_solution_hydrogens geom
_atom_sites_solution_primary dual
_audit_creation_date 2021-10-12
_audit_creation_method
;
Olex2 1.3
(compiled 2020.11.12 svn.r5f609507 for OlexSys, GUI svn.r6408)
;
_audit_update_record
;
2022-11-15 deposited with the CCDC.	2023-01-16 downloaded from the CCDC.
;
_cell_angle_alpha 90
_cell_angle_beta 90
_cell_angle_gamma 90
_cell_formula_units_Z 4
_cell_length_a 11.0840(12)
_cell_length_b 11.2741(10)
_cell_length_c 27.234(3)
_cell_measurement_reflns_used 9890
_cell_measurement_temperature 161(2)
_cell_measurement_theta_max 27.161
_cell_measurement_theta_min 2.369
_cell_volume 3403.2(6)
_computing_cell_refinement 'SAINT V8.40B (?, 2016)'
_computing_data_reduction 'SAINT V8.40B (?, 2016)'
_computing_molecular_graphics 'Olex2 1.3 (Dolomanov et al., 2009)'
_computing_publication_material 'Olex2 1.3 (Dolomanov et al., 2009)'
_computing_structure_refinement 'SHELXL 2014/7 (Sheldrick, 2015)'
_computing_structure_solution 'SHELXT 2018/2 (Sheldrick, 2018)'
_diffrn_ambient_temperature 161.0
_diffrn_measured_fraction_theta_full 0.991
_diffrn_measured_fraction_theta_max 0.991
_diffrn_measurement_device_type 'Bruker APEX-II CCD'
_diffrn_measurement_method '\f and \w scans'
_diffrn_radiation_type MoK\a
_diffrn_radiation_wavelength 0.71073
_diffrn_reflns_av_R_equivalents 0.0814
_diffrn_reflns_av_unetI/netI 0.0497
_diffrn_reflns_Laue_measured_fraction_full 0.991
_diffrn_reflns_Laue_measured_fraction_max 0.991
_diffrn_reflns_limit_h_max 14
_diffrn_reflns_limit_h_min -14
_diffrn_reflns_limit_k_max 14
_diffrn_reflns_limit_k_min -13
_diffrn_reflns_limit_l_max 35
_diffrn_reflns_limit_l_min -35
_diffrn_reflns_number 51913
_diffrn_reflns_point_group_measured_fraction_full 0.994
_diffrn_reflns_point_group_measured_fraction_max 0.991
_diffrn_reflns_theta_full 25.242
_diffrn_reflns_theta_max 27.522
_diffrn_reflns_theta_min 2.369
_diffrn_source_current 1.4
_diffrn_source_power 0.07
_diffrn_source_voltage 50.0
_diffrn_standards_number 0
_exptl_absorpt_coefficient_mu 1.035
_exptl_absorpt_correction_T_max 0.7456
_exptl_absorpt_correction_T_min 0.6231
_exptl_absorpt_correction_type multi-scan
_exptl_absorpt_process_details
;
SADABS-2016/2 (Bruker,2016/2) was used for absorption correction.
wR2(int) was 0.1464 before and 0.0841 after correction.
The Ratio of minimum to maximum transmission is 0.8357.
The \l/2 correction factor is Not present.
;
_exptl_crystal_colour 'clear light colourless'
_exptl_crystal_colour_lustre clear
_exptl_crystal_colour_modifier light
_exptl_crystal_colour_primary colourless
_exptl_crystal_density_diffrn 1.291
_exptl_crystal_description block
_exptl_crystal_F_000 1336
_exptl_crystal_size_max 0.35
_exptl_crystal_size_mid 0.22
_exptl_crystal_size_min 0.09
_refine_diff_density_max 0.809
_refine_diff_density_min -0.382
_refine_diff_density_rms 0.105
_refine_ls_abs_structure_details
;
 Flack x determined using 2418 quotients [(I+)-(I-)]/[(I+)+(I-)]
 (Parsons, Flack and Wagner, Acta Cryst. B69 (2013) 249-259).
;
_refine_ls_abs_structure_Flack 0.005(10)
_refine_ls_extinction_method none
_refine_ls_goodness_of_fit_ref 1.653
_refine_ls_hydrogen_treatment constr
_refine_ls_matrix_type full
_refine_ls_number_parameters 362
_refine_ls_number_reflns 7778
_refine_ls_number_restraints 0
_refine_ls_restrained_S_all 1.653
_refine_ls_R_factor_all 0.0555
_refine_ls_R_factor_gt 0.0401
_refine_ls_shift/su_max 0.025
_refine_ls_shift/su_mean 0.001
_refine_ls_structure_factor_coef Fsqd
_refine_ls_weighting_details 'w=1/[\s^2^(Fo^2^)+(0.0200P)^2^] where P=(Fo^2^+2Fc^2^)/3'
_refine_ls_weighting_scheme calc
_refine_ls_wR_factor_gt 0.0990
_refine_ls_wR_factor_ref 0.1024
_reflns_Friedel_coverage 0.786
_reflns_Friedel_fraction_full 0.998
_reflns_Friedel_fraction_max 0.992
_reflns_number_gt 6337
_reflns_number_total 7778
_reflns_threshold_expression 'I > 2\s(I)'
_cod_data_source_file d2sc06813c2.cif
_cod_data_source_block 21
_cod_depositor_comments 'Adding full bibliography for 1568280--1568287.cif.'
_cod_database_code 1568286
_shelx_shelxl_version_number 2014/7
_shelx_space_group_comment
;
The symmetry employed for this shelxl refinement is uniquely defined
by the following loop, which should always be used as a source of
symmetry information in preference to the above space-group names.
They are only intended as comments.
;
_shelx_estimated_absorpt_t_max 0.913
_shelx_estimated_absorpt_t_min 0.713
_olex2_refinement_description
;
1. Fixed Uiso
 At 1.2 times of:
  All C(H) groups, All C(H,H) groups
 At 1.5 times of:
  All C(H,H,H) groups
2.a Ternary CH refined with riding coordinates:
 C4(H4), C7(H7), C13(H13), C14(H14), C21(H21)
2.b Secondary CH2 refined with riding coordinates:
 C5(H5A,H5B)
2.c Aromatic/amide H refined with riding coordinates:
 C30(H30), C3(H3), C32(H32), C9(H9), C10(H10), C11(H11), C12(H12), C16(H16),
 C17(H17), C18(H18), C19(H19), C20(H20), C24(H24), C25(H25), C26(H26), C27(H27),
  C28(H28), C29(H29)
2.d Idealised Me refined as rotating group:
 C1(H1A,H1B,H1C)
;
_olex2_submission_special_instructions 'No special instructions were received'

loop_
_space_group_symop_operation_xyz
'x, y, z'
'x+1/2, -y+1/2, -z'
'-x, y+1/2, -z+1/2'
'-x+1/2, -y, z+1/2'

loop_
_atom_site_label
_atom_site_type_symbol
_atom_site_fract_x
_atom_site_fract_y
_atom_site_fract_z
_atom_site_U_iso_or_equiv
_atom_site_adp_type
_atom_site_occupancy
_atom_site_site_symmetry_order
_atom_site_calc_flag
_atom_site_refinement_flags_posn
_atom_site_refinement_flags_adp
_atom_site_refinement_flags_occupancy
_atom_site_disorder_assembly
_atom_site_disorder_group
I1 I 0.08389(3) 0.19401(3) 0.74911(2) 0.03822(12) Uani 1 1 d . . . . .
S1 S 0.43427(11) 0.36547(11) 0.74843(5) 0.0293(3) Uani 1 1 d . . . . .
O1 O 0.3988(3) 0.4818(4) 0.76277(12) 0.0366(10) Uani 1 1 d . . . . .
O2 O 0.4403(4) 0.2726(4) 0.78446(13) 0.0372(10) Uani 1 1 d . . . . .
O3 O 0.2538(4) 0.0095(3) 0.62738(13) 0.0318(9) Uani 1 1 d . . . . .
O4 O 0.3090(4) 0.4316(3) 0.58338(13) 0.0337(9) Uani 1 1 d . . . . .
C31 C 0.5748(5) 0.3779(5) 0.71861(18) 0.0283(12) Uani 1 1 d . . . . .
N2 N 0.3335(4) 0.3214(4) 0.70694(14) 0.0251(10) Uani 1 1 d . . . . .
C30 C 0.6056(5) 0.4850(5) 0.69579(19) 0.0324(13) Uani 1 1 d . . . . .
H30 H 0.5512 0.5501 0.6963 0.039 Uiso 1 1 calc R U . . .
C4 C 0.4030(5) 0.1545(5) 0.65134(18) 0.0266(12) Uani 1 1 d . . . . .
H4 H 0.4899 0.1631 0.6605 0.032 Uiso 1 1 calc R U . . .
C5 C 0.3758(5) 0.0253(5) 0.6417(2) 0.0321(13) Uani 1 1 d . . . . .
H5A H 0.4295 -0.0045 0.6154 0.038 Uiso 1 1 calc R U . . .
H5B H 0.3919 -0.0214 0.6717 0.038 Uiso 1 1 calc R U . . .
C1 C 0.9155(6) 0.4104(8) 0.6450(3) 0.062(2) Uani 1 1 d . . . . .
H1A H 0.9659 0.4679 0.6626 0.093 Uiso 1 1 calc R U . . .
H1B H 0.9023 0.4380 0.6113 0.093 Uiso 1 1 calc R U . . .
H1C H 0.9561 0.3332 0.6444 0.093 Uiso 1 1 calc R U . . .
C2 C 0.7951(6) 0.3984(6) 0.6710(2) 0.0421(15) Uani 1 1 d . . . . .
C3 C 0.7611(6) 0.2916(6) 0.6925(2) 0.0434(15) Uani 1 1 d . . . . .
H3 H 0.8134 0.2251 0.6904 0.052 Uiso 1 1 calc R U . . .
C32 C 0.6513(5) 0.2811(5) 0.7170(2) 0.0367(14) Uani 1 1 d . . . . .
H32 H 0.6293 0.2086 0.7323 0.044 Uiso 1 1 calc R U . . .
C33 C 0.3195(5) 0.3945(5) 0.66463(18) 0.0252(11) Uani 1 1 d . . . . .
C6 C 0.3421(5) 0.3513(5) 0.61895(17) 0.0255(12) Uani 1 1 d . . . . .
C7 C 0.3770(5) 0.2293(5) 0.60414(19) 0.0273(12) Uani 1 1 d . . . . .
H7 H 0.3063 0.1927 0.5870 0.033 Uiso 1 1 calc R U . . .
C8 C 0.4833(5) 0.2255(5) 0.56919(19) 0.0309(13) Uani 1 1 d . . . . .
C9 C 0.5811(5) 0.2965(5) 0.5760(2) 0.0394(14) Uani 1 1 d . . . . .
H9 H 0.5816 0.3516 0.6024 0.047 Uiso 1 1 calc R U . . .
C10 C 0.6802(7) 0.2896(7) 0.5450(2) 0.0510(18) Uani 1 1 d . . . . .
H10 H 0.7487 0.3384 0.5505 0.061 Uiso 1 1 calc R U . . .
C11 C 0.6786(7) 0.2111(7) 0.5059(2) 0.0500(18) Uani 1 1 d . . . . .
H11 H 0.7461 0.2064 0.4846 0.060 Uiso 1 1 calc R U . . .
C12 C 0.7155(6) 0.4951(6) 0.6726(2) 0.0384(15) Uani 1 1 d . . . . .
H12 H 0.7376 0.5680 0.6576 0.046 Uiso 1 1 calc R U . . .
C13 C 0.3236(5) 0.1920(5) 0.69515(18) 0.0263(11) Uani 1 1 d . . . . .
H13 H 0.3486 0.1454 0.7247 0.032 Uiso 1 1 calc R U . . .
C14 C 0.1705(5) 0.0373(5) 0.6659(2) 0.0318(13) Uani 1 1 d . . . . .
H14 H 0.1800 -0.0200 0.6936 0.038 Uiso 1 1 calc R U . . .
C15 C 0.0465(6) 0.0255(5) 0.6436(2) 0.0348(14) Uani 1 1 d . . . . .
C16 C -0.0479(6) -0.0277(6) 0.6691(3) 0.0482(17) Uani 1 1 d . . . . .
H16 H -0.0345 -0.0605 0.7008 0.058 Uiso 1 1 calc R U . . .
C17 C -0.1616(7) -0.0323(7) 0.6479(3) 0.059(2) Uani 1 1 d . . . . .
H17 H -0.2257 -0.0699 0.6651 0.071 Uiso 1 1 calc R U . . .
C18 C -0.1834(7) 0.0166(8) 0.6024(3) 0.064(2) Uani 1 1 d . . . . .
H18 H -0.2623 0.0154 0.5888 0.076 Uiso 1 1 calc R U . . .
C19 C -0.0916(7) 0.0659(7) 0.5776(3) 0.060(2) Uani 1 1 d . . . . .
H19 H -0.1059 0.0978 0.5458 0.073 Uiso 1 1 calc R U . . .
C20 C 0.0240(6) 0.0712(6) 0.5973(2) 0.0446(16) Uani 1 1 d . . . . .
H20 H 0.0877 0.1064 0.5790 0.053 Uiso 1 1 calc R U . . .
C21 C 0.1923(5) 0.1649(5) 0.68404(18) 0.0269(12) Uani 1 1 d . . . . .
H21 H 0.1643 0.2210 0.6580 0.032 Uiso 1 1 calc R U . . .
C22 C 0.2682(5) 0.5099(5) 0.65939(18) 0.0272(12) Uani 1 1 d . . . . .
C23 C 0.2643(6) 0.5290(5) 0.6082(2) 0.0344(13) Uani 1 1 d . . . . .
C24 C 0.2193(7) 0.6302(6) 0.5861(2) 0.0485(17) Uani 1 1 d . . . . .
H24 H 0.2180 0.6395 0.5514 0.058 Uiso 1 1 calc R U . . .
C25 C 0.1763(7) 0.7167(6) 0.6175(2) 0.0493(17) Uani 1 1 d . . . . .
H25 H 0.1457 0.7887 0.6043 0.059 Uiso 1 1 calc R U . . .
C26 C 0.1773(6) 0.6999(6) 0.6688(2) 0.0410(14) Uani 1 1 d . . . . .
H26 H 0.1469 0.7609 0.6894 0.049 Uiso 1 1 calc R U . . .
C27 C 0.2207(5) 0.5982(5) 0.6896(2) 0.0323(13) Uani 1 1 d . . . . .
H27 H 0.2186 0.5879 0.7242 0.039 Uiso 1 1 calc R U . . .
C28 C 0.5822(7) 0.1417(7) 0.4981(2) 0.0475(17) Uani 1 1 d . . . . .
H28 H 0.5821 0.0877 0.4714 0.057 Uiso 1 1 calc R U . . .
C29 C 0.4815(6) 0.1485(6) 0.5292(2) 0.0382(14) Uani 1 1 d . . . . .
H29 H 0.4125 0.1009 0.5230 0.046 Uiso 1 1 calc R U . . .

loop_
_atom_site_aniso_label
_atom_site_aniso_U_11
_atom_site_aniso_U_22
_atom_site_aniso_U_33
_atom_site_aniso_U_23
_atom_site_aniso_U_13
_atom_site_aniso_U_12
I1 0.03700(19) 0.0403(2) 0.03738(19) -0.0031(2) 0.0061(2) 0.00149(15)
S1 0.0353(7) 0.0279(6) 0.0247(5) -0.0015(7) -0.0051(8) -0.0019(5)
O1 0.041(2) 0.034(2) 0.034(2) -0.0126(16) -0.0029(17) -0.0017(18)
O2 0.048(3) 0.040(2) 0.0236(18) 0.0002(17) -0.0091(18) -0.0039(19)
O3 0.035(2) 0.0221(19) 0.039(2) -0.0074(16) 0.0012(18) 0.0024(18)
O4 0.052(3) 0.023(2) 0.0264(18) -0.0040(16) -0.0043(18) 0.0052(18)
C31 0.029(3) 0.023(3) 0.033(3) -0.001(2) -0.013(2) 0.000(2)
N2 0.030(2) 0.020(2) 0.025(2) -0.0011(19) -0.0038(18) -0.002(2)
C30 0.035(3) 0.028(3) 0.035(3) -0.004(2) -0.009(3) -0.003(3)
C4 0.027(3) 0.025(3) 0.028(3) -0.001(2) -0.003(2) 0.001(2)
C5 0.034(3) 0.023(3) 0.039(3) -0.002(3) -0.004(3) 0.007(2)
C1 0.040(4) 0.082(6) 0.064(4) -0.006(4) 0.003(4) -0.003(4)
C2 0.035(3) 0.048(4) 0.043(3) -0.006(3) -0.007(3) -0.002(3)
C3 0.035(3) 0.042(4) 0.054(4) -0.007(3) -0.008(3) 0.002(3)
C32 0.033(3) 0.031(4) 0.046(3) 0.001(3) -0.010(3) -0.003(3)
C33 0.027(3) 0.026(3) 0.023(2) -0.001(2) -0.002(2) -0.001(2)
C6 0.030(3) 0.024(3) 0.022(2) 0.002(2) -0.002(2) 0.000(2)
C7 0.031(3) 0.023(3) 0.028(3) -0.005(2) -0.002(2) 0.003(2)
C8 0.031(3) 0.033(3) 0.028(3) -0.001(2) -0.004(2) 0.009(3)
C9 0.044(3) 0.041(4) 0.034(3) -0.008(3) 0.008(3) -0.007(3)
C10 0.050(4) 0.060(5) 0.043(3) -0.004(3) 0.013(3) -0.011(4)
C11 0.053(4) 0.061(5) 0.036(3) 0.001(3) 0.013(3) 0.009(4)
C12 0.041(4) 0.032(3) 0.042(3) -0.002(3) -0.008(3) -0.008(3)
C13 0.033(3) 0.019(3) 0.027(2) -0.001(2) -0.002(2) -0.003(2)
C14 0.037(3) 0.024(3) 0.035(3) 0.004(2) 0.001(3) 0.000(3)
C15 0.040(3) 0.021(3) 0.043(3) -0.005(3) -0.001(3) -0.003(3)
C16 0.050(4) 0.033(4) 0.062(4) -0.003(3) 0.012(3) -0.008(3)
C17 0.041(4) 0.056(5) 0.080(5) -0.009(4) 0.011(4) -0.018(4)
C18 0.043(4) 0.073(6) 0.075(5) -0.002(5) -0.010(4) -0.007(4)
C19 0.047(4) 0.079(6) 0.056(4) 0.010(4) -0.020(4) -0.007(4)
C20 0.039(4) 0.047(4) 0.047(4) 0.004(3) 0.000(3) -0.010(3)
C21 0.029(3) 0.027(3) 0.025(2) -0.003(2) 0.002(2) 0.004(2)
C22 0.032(3) 0.021(3) 0.029(3) -0.003(2) -0.003(2) -0.002(2)
C23 0.042(4) 0.027(3) 0.033(3) -0.002(2) -0.006(3) 0.003(3)
C24 0.078(5) 0.028(3) 0.039(3) 0.003(3) -0.009(3) 0.007(3)
C25 0.066(5) 0.023(3) 0.060(4) -0.001(3) -0.009(4) 0.008(3)
C26 0.048(4) 0.023(3) 0.052(4) -0.003(3) 0.001(3) 0.006(3)
C27 0.036(3) 0.029(3) 0.032(3) -0.003(2) -0.001(2) -0.001(3)
C28 0.057(4) 0.057(4) 0.028(3) -0.009(3) 0.004(3) 0.009(4)
C29 0.044(4) 0.037(4) 0.033(3) -0.011(3) -0.006(3) 0.010(3)

loop_
_atom_type_symbol
_atom_type_description
_atom_type_scat_dispersion_real
_atom_type_scat_dispersion_imag
_atom_type_scat_source
C C 0.0033 0.0016 'International Tables Vol C Tables 4.2.6.8 and 6.1.1.4'
H H 0.0000 0.0000 'International Tables Vol C Tables 4.2.6.8 and 6.1.1.4'
I I -0.4742 1.8119 'International Tables Vol C Tables 4.2.6.8 and 6.1.1.4'
N N 0.0061 0.0033 'International Tables Vol C Tables 4.2.6.8 and 6.1.1.4'
O O 0.0106 0.0060 'International Tables Vol C Tables 4.2.6.8 and 6.1.1.4'
S S 0.1246 0.1234 'International Tables Vol C Tables 4.2.6.8 and 6.1.1.4'

loop_
_geom_angle_atom_site_label_1
_geom_angle_atom_site_label_2
_geom_angle_atom_site_label_3
_geom_angle
_geom_angle_site_symmetry_1
_geom_angle_site_symmetry_3
_geom_angle_publ_flag
O1 S1 O2 119.8(2) . . ?
O1 S1 C31 107.3(2) . . ?
O1 S1 N2 106.0(2) . . ?
O2 S1 C31 109.4(2) . . ?
O2 S1 N2 106.1(2) . . ?
N2 S1 C31 107.7(2) . . ?
C5 O3 C14 112.7(4) . . ?
C23 O4 C6 105.9(4) . . ?
C30 C31 S1 119.2(4) . . ?
C32 C31 S1 119.6(4) . . ?
C32 C31 C30 121.1(5) . . ?
C33 N2 S1 116.7(4) . . ?
C33 N2 C13 112.5(4) . . ?
C13 N2 S1 119.0(3) . . ?
C31 C30 H30 120.3 . . ?
C12 C30 C31 119.4(6) . . ?
C12 C30 H30 120.3 . . ?
C5 C4 H4 109.3 . . ?
C5 C4 C7 109.9(4) . . ?
C5 C4 C13 106.6(4) . . ?
C7 C4 H4 109.3 . . ?
C13 C4 H4 109.3 . . ?
C13 C4 C7 112.5(4) . . ?
O3 C5 C4 111.0(4) . . ?
O3 C5 H5A 109.4 . . ?
O3 C5 H5B 109.4 . . ?
C4 C5 H5A 109.4 . . ?
C4 C5 H5B 109.4 . . ?
H5A C5 H5B 108.0 . . ?
H1A C1 H1B 109.5 . . ?
H1A C1 H1C 109.5 . . ?
H1B C1 H1C 109.5 . . ?
C2 C1 H1A 109.5 . . ?
C2 C1 H1B 109.5 . . ?
C2 C1 H1C 109.5 . . ?
C3 C2 C1 120.8(6) . . ?
C3 C2 C12 119.3(6) . . ?
C12 C2 C1 119.9(6) . . ?
C2 C3 H3 119.6 . . ?
C2 C3 C32 120.8(6) . . ?
C32 C3 H3 119.6 . . ?
C31 C32 C3 118.9(6) . . ?
C31 C32 H32 120.5 . . ?
C3 C32 H32 120.5 . . ?
N2 C33 C22 130.7(5) . . ?
C6 C33 N2 120.8(5) . . ?
C6 C33 C22 108.0(4) . . ?
O4 C6 C7 119.2(4) . . ?
C33 C6 O4 111.0(5) . . ?
C33 C6 C7 129.0(5) . . ?
C4 C7 H7 107.8 . . ?
C6 C7 C4 108.9(4) . . ?
C6 C7 H7 107.8 . . ?
C6 C7 C8 113.5(5) . . ?
C8 C7 C4 110.9(4) . . ?
C8 C7 H7 107.8 . . ?
C9 C8 C7 121.2(5) . . ?
C9 C8 C29 119.0(5) . . ?
C29 C8 C7 119.8(5) . . ?
C8 C9 H9 119.5 . . ?
C8 C9 C10 120.9(6) . . ?
C10 C9 H9 119.5 . . ?
C9 C10 H10 120.2 . . ?
C11 C10 C9 119.6(6) . . ?
C11 C10 H10 120.2 . . ?
C10 C11 H11 119.8 . . ?
C28 C11 C10 120.4(6) . . ?
C28 C11 H11 119.8 . . ?
C30 C12 C2 120.4(6) . . ?
C30 C12 H12 119.8 . . ?
C2 C12 H12 119.8 . . ?
N2 C13 C4 113.1(4) . . ?
N2 C13 H13 108.7 . . ?
N2 C13 C21 108.0(4) . . ?
C4 C13 H13 108.7 . . ?
C21 C13 C4 109.7(4) . . ?
C21 C13 H13 108.7 . . ?
O3 C14 H14 110.1 . . ?
O3 C14 C15 105.9(4) . . ?
O3 C14 C21 109.8(4) . . ?
C15 C14 H14 110.1 . . ?
C15 C14 C21 110.8(5) . . ?
C21 C14 H14 110.1 . . ?
C16 C15 C14 121.5(6) . . ?
C16 C15 C20 118.7(6) . . ?
C20 C15 C14 119.8(5) . . ?
C15 C16 H16 120.3 . . ?
C15 C16 C17 119.4(7) . . ?
C17 C16 H16 120.3 . . ?
C16 C17 H17 119.4 . . ?
C18 C17 C16 121.2(7) . . ?
C18 C17 H17 119.4 . . ?
C17 C18 H18 120.4 . . ?
C17 C18 C19 119.1(7) . . ?
C19 C18 H18 120.4 . . ?
C18 C19 H19 119.3 . . ?
C18 C19 C20 121.4(7) . . ?
C20 C19 H19 119.3 . . ?
C15 C20 C19 120.2(6) . . ?
C15 C20 H20 119.9 . . ?
C19 C20 H20 119.9 . . ?
I1 C21 H21 108.2 . . ?
C13 C21 I1 109.8(3) . . ?
C13 C21 C14 113.7(4) . . ?
C13 C21 H21 108.2 . . ?
C14 C21 I1 108.5(4) . . ?
C14 C21 H21 108.2 . . ?
C23 C22 C33 104.5(4) . . ?
C27 C22 C33 138.0(5) . . ?
C27 C22 C23 117.5(5) . . ?
O4 C23 C22 110.6(5) . . ?
C24 C23 O4 124.8(5) . . ?
C24 C23 C22 124.6(5) . . ?
C23 C24 H24 122.1 . . ?
C23 C24 C25 115.9(6) . . ?
C25 C24 H24 122.1 . . ?
C24 C25 H25 119.5 . . ?
C26 C25 C24 121.1(6) . . ?
C26 C25 H25 119.5 . . ?
C25 C26 H26 119.1 . . ?
C25 C26 C27 121.7(6) . . ?
C27 C26 H26 119.1 . . ?
C22 C27 H27 120.4 . . ?
C26 C27 C22 119.2(5) . . ?
C26 C27 H27 120.4 . . ?
C11 C28 H28 119.8 . . ?
C11 C28 C29 120.4(6) . . ?
C29 C28 H28 119.8 . . ?
C8 C29 H29 120.2 . . ?
C28 C29 C8 119.6(6) . . ?
C28 C29 H29 120.2 . . ?

loop_
_geom_bond_atom_site_label_1
_geom_bond_atom_site_label_2
_geom_bond_distance
_geom_bond_site_symmetry_2
_geom_bond_publ_flag
I1 C21 2.166(5) . ?
S1 O1 1.424(4) . ?
S1 O2 1.437(4) . ?
S1 C31 1.762(6) . ?
S1 N2 1.665(4) . ?
O3 C5 1.419(7) . ?
O3 C14 1.432(6) . ?
O4 C6 1.376(6) . ?
O4 C23 1.382(7) . ?
C31 C30 1.400(8) . ?
C31 C32 1.382(8) . ?
N2 C33 1.426(6) . ?
N2 C13 1.497(7) . ?
C30 H30 0.9500 . ?
C30 C12 1.377(8) . ?
C4 H4 1.0000 . ?
C4 C5 1.511(8) . ?
C4 C7 1.564(7) . ?
C4 C13 1.542(7) . ?
C5 H5A 0.9900 . ?
C5 H5B 0.9900 . ?
C1 H1A 0.9800 . ?
C1 H1B 0.9800 . ?
C1 H1C 0.9800 . ?
C1 C2 1.516(9) . ?
C2 C3 1.391(9) . ?
C2 C12 1.402(9) . ?
C3 H3 0.9500 . ?
C3 C32 1.394(8) . ?
C32 H32 0.9500 . ?
C33 C6 1.359(7) . ?
C33 C22 1.427(8) . ?
C6 C7 1.485(7) . ?
C7 H7 1.0000 . ?
C7 C8 1.516(8) . ?
C8 C9 1.360(8) . ?
C8 C29 1.393(8) . ?
C9 H9 0.9500 . ?
C9 C10 1.388(8) . ?
C10 H10 0.9500 . ?
C10 C11 1.382(9) . ?
C11 H11 0.9500 . ?
C11 C28 1.341(10) . ?
C12 H12 0.9500 . ?
C13 H13 1.0000 . ?
C13 C21 1.518(8) . ?
C14 H14 1.0000 . ?
C14 C15 1.508(8) . ?
C14 C21 1.541(7) . ?
C15 C16 1.392(9) . ?
C15 C20 1.383(9) . ?
C16 H16 0.9500 . ?
C16 C17 1.388(10) . ?
C17 H17 0.9500 . ?
C17 C18 1.379(11) . ?
C18 H18 0.9500 . ?
C18 C19 1.342(10) . ?
C19 H19 0.9500 . ?
C19 C20 1.392(9) . ?
C20 H20 0.9500 . ?
C21 H21 1.0000 . ?
C22 C23 1.410(7) . ?
C22 C27 1.394(7) . ?
C23 C24 1.384(8) . ?
C24 H24 0.9500 . ?
C24 C25 1.382(9) . ?
C25 H25 0.9500 . ?
C25 C26 1.410(9) . ?
C26 H26 0.9500 . ?
C26 C27 1.366(8) . ?
C27 H27 0.9500 . ?
C28 H28 0.9500 . ?
C28 C29 1.402(9) . ?
C29 H29 0.9500 . ?

loop_
_geom_torsion_atom_site_label_1
_geom_torsion_atom_site_label_2
_geom_torsion_atom_site_label_3
_geom_torsion_atom_site_label_4
_geom_torsion
_geom_torsion_site_symmetry_1
_geom_torsion_site_symmetry_2
_geom_torsion_site_symmetry_3
_geom_torsion_site_symmetry_4
_geom_torsion_publ_flag
S1 C31 C30 C12 179.8(4) . . . . ?
S1 C31 C32 C3 178.8(4) . . . . ?
S1 N2 C33 C6 119.2(5) . . . . ?
S1 N2 C33 C22 -70.1(7) . . . . ?
S1 N2 C13 C4 -92.5(5) . . . . ?
S1 N2 C13 C21 145.9(3) . . . . ?
O1 S1 C31 C30 -25.7(5) . . . . ?
O1 S1 C31 C32 156.0(4) . . . . ?
O1 S1 N2 C33 57.2(4) . . . . ?
O1 S1 N2 C13 -162.6(4) . . . . ?
O2 S1 C31 C30 -157.1(4) . . . . ?
O2 S1 C31 C32 24.6(5) . . . . ?
O2 S1 N2 C33 -174.4(4) . . . . ?
O2 S1 N2 C13 -34.2(4) . . . . ?
O3 C14 C15 C16 138.4(6) . . . . ?
O3 C14 C15 C20 -43.6(7) . . . . ?
O3 C14 C21 I1 -171.5(3) . . . . ?
O3 C14 C21 C13 -49.0(6) . . . . ?
O4 C6 C7 C4 -176.7(5) . . . . ?
O4 C6 C7 C8 59.1(7) . . . . ?
O4 C23 C24 C25 178.6(6) . . . . ?
C31 S1 N2 C33 -57.4(4) . . . . ?
C31 S1 N2 C13 82.8(4) . . . . ?
C31 C30 C12 C2 1.2(8) . . . . ?
N2 S1 C31 C30 88.0(4) . . . . ?
N2 S1 C31 C32 -90.2(4) . . . . ?
N2 C33 C6 O4 172.7(5) . . . . ?
N2 C33 C6 C7 3.1(9) . . . . ?
N2 C33 C22 C23 -172.0(6) . . . . ?
N2 C33 C22 C27 4.8(12) . . . . ?
N2 C13 C21 I1 -64.4(4) . . . . ?
N2 C13 C21 C14 173.9(4) . . . . ?
C30 C31 C32 C3 0.6(8) . . . . ?
C4 C7 C8 C9 -80.9(7) . . . . ?
C4 C7 C8 C29 99.4(6) . . . . ?
C4 C13 C21 I1 172.0(3) . . . . ?
C4 C13 C21 C14 50.2(6) . . . . ?
C5 O3 C14 C15 175.6(4) . . . . ?
C5 O3 C14 C21 56.0(5) . . . . ?
C5 C4 C7 C6 151.1(5) . . . . ?
C5 C4 C7 C8 -83.3(6) . . . . ?
C5 C4 C13 N2 -175.7(4) . . . . ?
C5 C4 C13 C21 -55.1(5) . . . . ?
C1 C2 C3 C32 179.0(6) . . . . ?
C1 C2 C12 C30 179.6(6) . . . . ?
C2 C3 C32 C31 1.5(8) . . . . ?
C3 C2 C12 C30 0.9(9) . . . . ?
C32 C31 C30 C12 -2.0(8) . . . . ?
C33 N2 C13 C4 49.3(6) . . . . ?
C33 N2 C13 C21 -72.3(5) . . . . ?
C33 C6 C7 C4 -7.9(8) . . . . ?
C33 C6 C7 C8 -132.0(6) . . . . ?
C33 C22 C23 O4 0.5(7) . . . . ?
C33 C22 C23 C24 179.1(6) . . . . ?
C33 C22 C27 C26 -178.9(6) . . . . ?
C6 O4 C23 C22 -0.5(6) . . . . ?
C6 O4 C23 C24 -179.1(6) . . . . ?
C6 C33 C22 C23 -0.4(6) . . . . ?
C6 C33 C22 C27 176.4(7) . . . . ?
C6 C7 C8 C9 42.2(7) . . . . ?
C6 C7 C8 C29 -137.6(5) . . . . ?
C7 C4 C5 O3 -58.7(6) . . . . ?
C7 C4 C13 N2 -55.2(6) . . . . ?
C7 C4 C13 C21 65.4(6) . . . . ?
C7 C8 C9 C10 177.6(6) . . . . ?
C7 C8 C29 C28 -177.4(5) . . . . ?
C8 C9 C10 C11 1.3(10) . . . . ?
C9 C8 C29 C28 2.9(9) . . . . ?
C9 C10 C11 C28 -0.2(11) . . . . ?
C10 C11 C28 C29 0.5(11) . . . . ?
C11 C28 C29 C8 -1.8(10) . . . . ?
C12 C2 C3 C32 -2.3(9) . . . . ?
C13 N2 C33 C6 -23.5(7) . . . . ?
C13 N2 C33 C22 147.1(6) . . . . ?
C13 C4 C5 O3 63.5(6) . . . . ?
C13 C4 C7 C6 32.5(6) . . . . ?
C13 C4 C7 C8 158.1(4) . . . . ?
C14 O3 C5 C4 -66.1(6) . . . . ?
C14 C15 C16 C17 177.4(6) . . . . ?
C14 C15 C20 C19 -176.8(6) . . . . ?
C15 C14 C21 I1 71.9(5) . . . . ?
C15 C14 C21 C13 -165.6(5) . . . . ?
C15 C16 C17 C18 -1.1(11) . . . . ?
C16 C15 C20 C19 1.3(10) . . . . ?
C16 C17 C18 C19 2.3(12) . . . . ?
C17 C18 C19 C20 -1.6(13) . . . . ?
C18 C19 C20 C15 -0.2(12) . . . . ?
C20 C15 C16 C17 -0.6(10) . . . . ?
C21 C14 C15 C16 -102.6(6) . . . . ?
C21 C14 C15 C20 75.4(7) . . . . ?
C22 C33 C6 O4 0.1(6) . . . . ?
C22 C33 C6 C7 -169.5(5) . . . . ?
C22 C23 C24 C25 0.2(11) . . . . ?
C23 O4 C6 C33 0.2(6) . . . . ?
C23 O4 C6 C7 171.0(5) . . . . ?
C23 C22 C27 C26 -2.4(9) . . . . ?
C23 C24 C25 C26 -1.1(11) . . . . ?
C24 C25 C26 C27 0.2(11) . . . . ?
C25 C26 C27 C22 1.6(10) . . . . ?
C27 C22 C23 O4 -177.0(5) . . . . ?
C27 C22 C23 C24 1.6(10) . . . . ?
C29 C8 C9 C10 -2.6(9) . . . . ?
